data_7010402
loop_
_publ_author_name
'Choi, Min-Ho'
'Kim, Bok Jo'
'Kim, Il-Chool'
'Kim, Seo-Hyang'
'Kim, Yang'
'Harrowfield, Jack M.'
'Lee, Man-Kil'
'Mocerino, Mauro'
'Rukmini, Elisabeth'
'Skelton, Brian W.'
'White, Allan H.'

_publ_section_title
;
 Inter- and intra-molecular pathways in polyamine synthesis from
 diamines&#x200A;&#x2020;
;
_journal_issue 5
_journal_name_full 'Journal of the Chemical Society, Dalton Transactions'
_journal_page_first 707
_journal_paper_doi 10.1039/b008452m
_journal_year 2001
_chemical_formula_sum 'C17 H50 Cu2 N12 O15'
_chemical_formula_weight 789.75
_space_group_IT_number 61
_symmetry_cell_setting orthorhombic
_symmetry_space_group_name_Hall '-P 2ac 2ab'
_symmetry_space_group_name_H-M 'P b c a'
_atom_sites_solution_hydrogens 'difference Fourier'
_atom_sites_solution_primary direct
_atom_sites_solution_secondary 'difference Fourier'
_cell_angle_alpha 90.00000
_cell_angle_beta 90.00000
_cell_angle_gamma 90.00000
_cell_formula_units_Z 8
_cell_length_a 22.843(9)
_cell_length_b 18.422(6)
_cell_length_c 15.489(5)
_cell_measurement_reflns_used 8
_cell_measurement_temperature 293
_cell_measurement_theta_max 17.65
_cell_measurement_theta_min 17.65
_cell_volume 6518(4)
_computing_cell_refinement 'Enraf Nonius software'
_computing_data_collection 'Enraf Nonius software'
_computing_data_reduction xtal
_computing_molecular_graphics xtal
_computing_publication_material 'xtal BONDLA CIFIO'
_computing_structure_refinement xtal
_computing_structure_solution xtal
_diffrn_ambient_temperature 293
_diffrn_measurement_device_type
;
     CAD4 diffractometer
;
_diffrn_measurement_method '2\q-\w scans'
_diffrn_radiation_detector 'single counter'
_diffrn_radiation_monochromator graphite
_diffrn_radiation_source 'sealed tube'
_diffrn_radiation_type 'Mo K\a'
_diffrn_radiation_wavelength .71073
_diffrn_reflns_av_R_equivalents .082
_diffrn_reflns_limit_h_max 26
_diffrn_reflns_limit_h_min 0
_diffrn_reflns_limit_k_max 21
_diffrn_reflns_limit_k_min 0
_diffrn_reflns_limit_l_max 18
_diffrn_reflns_limit_l_min 0
_diffrn_reflns_number 9636
_diffrn_reflns_theta_max 25
_diffrn_standards_decay_% 0
_diffrn_standards_interval_time 60
_diffrn_standards_number 8
_exptl_absorpt_coefficient_mu 1.39
_exptl_absorpt_correction_T_max .69
_exptl_absorpt_correction_T_min .53
_exptl_absorpt_correction_type gaussian
_exptl_absorpt_process_details
;
 XTAL absorb                 
;
_exptl_crystal_colour blue
_exptl_crystal_density_diffrn 1.609
_exptl_crystal_description block
_exptl_crystal_F_000 3312
_exptl_crystal_size_max .95
_exptl_crystal_size_mid .35
_exptl_crystal_size_min .23
_refine_diff_density_max .79
_refine_diff_density_min -.53
_refine_ls_goodness_of_fit_all 1.383
_refine_ls_goodness_of_fit_ref 1.486
_refine_ls_hydrogen_treatment mixed
_refine_ls_matrix_type full
_refine_ls_number_constraints 0
_refine_ls_number_parameters 601
_refine_ls_number_reflns 3810
_refine_ls_number_restraints 0
_refine_ls_R_factor_all .0789
_refine_ls_R_factor_gt .0494
_refine_ls_shift/su_max .084
_refine_ls_shift/su_mean .0019
_refine_ls_structure_factor_coef F
_refine_ls_weighting_scheme calc
_refine_ls_wR_factor_all .0715
_refine_ls_wR_factor_ref .0611
_reflns_limit_h_max 27
_reflns_limit_h_min 0
_reflns_limit_k_max 21
_reflns_limit_k_min 0
_reflns_limit_l_max 18
_reflns_limit_l_min 0
_reflns_number_gt 3810
_reflns_number_observed 3810
_reflns_number_total 5735
_reflns_threshold_expression 'I    > 2.00 sig(I   )'
_cod_data_source_file b008452m.txt
_cod_data_source_block cuykno
_cod_depositor_comments
;
The following automatic conversions were performed:

'_atom_sites_solution_primary' value 'direct methods' was changed to
'direct'.

Automatic conversion script
Id: cif_fix_values 6452 2018-10-05 10:23:21Z andrius 
;
_cod_original_sg_symbol_Hall -p_2ac_2ab
_cod_original_sg_symbol_H-M P_b_c_a
_cod_database_code 7010402

loop_
_symmetry_equiv_pos_as_xyz
+x,+y,+z
1/2-x,-y,1/2+z
1/2+x,1/2-y,-z
-x,1/2+y,1/2-z
-x,-y,-z
1/2+x,+y,1/2-z
1/2-x,1/2+y,+z
+x,1/2-y,1/2+z

loop_
_atom_site_label
_atom_site_fract_x
_atom_site_fract_y
_atom_site_fract_z
_atom_site_U_iso_or_equiv
_atom_site_adp_type
_atom_site_calc_flag
_atom_site_calc_attached_atom
_atom_site_occupancy
_atom_site_disorder_assembly
_atom_site_disorder_group
Cu1 .56828(2) .33244(3) .72808(4) .0356(3) Uani ? ? 1.00000 ? ?
Cu2 .68118(3) .59068(4) 1.00875(4) .0518(4) Uani ? ? 1.00000 ? ?
C0 .6158(2) .4572(3) .8812(3) .041(3) Uani ? ? 1.00000 ? ?
C11 .5603(2) .4714(3) .8284(4) .042(3) Uani ? ? 1.00000 ? ?
N12 .5602(2) .4438(2) .7398(3) .038(2) Uani ? ? 1.00000 ? ?
C13 .5025(3) .4642(3) .6997(4) .053(3) Uani ? ? 1.00000 ? ?
C14 .5014(4) .4546(4) .6027(4) .057(4) Uani ? ? 1.00000 ? ?
C15 .5021(3) .3780(4) .5726(4) .056(4) Uani ? ? 1.00000 ? ?
N16 .5562(2) .3405(3) .6018(3) .046(3) Uani ? ? 1.00000 ? ?
C21 .6380(3) .3787(3) .8730(5) .048(3) Uani ? ? 1.00000 ? ?
N22 .5924(2) .3247(2) .8532(3) .038(2) Uani ? ? 1.00000 ? ?
C23 .6126(3) .2513(3) .8793(5) .050(4) Uani ? ? 1.00000 ? ?
C24 .5665(3) .1934(3) .8670(4) .060(4) Uani ? ? 1.00000 ? ?
C25 .5541(4) .1761(3) .7735(5) .064(4) Uani ? ? 1.00000 ? ?
N26 .5261(3) .2364(3) .7291(4) .069(4) Uani ? ? 1.00000 ? ?
C31 .6675(2) .5043(3) .8505(4) .047(3) Uani ? ? 1.00000 ? ?
N32 .6653(2) .5804(2) .8803(3) .042(2) Uani ? ? 1.00000 ? ?
C33 .7067(3) .6247(4) .8259(5) .063(4) Uani ? ? 1.00000 ? ?
C34 .7008(4) .7051(4) .8416(5) .074(5) Uani ? ? 1.00000 ? ?
C35 .7200(4) .7294(5) .9292(6) .077(5) Uani ? ? 1.00000 ? ?
N36 .6832(3) .6995(3) .9957(4) .066(4) Uani ? ? 1.00000 ? ?
C41 .5970(2) .4728(3) .9748(3) .042(3) Uani ? ? 1.00000 ? ?
N42 .6453(2) .4913(2) 1.0353(3) .043(2) Uani ? ? 1.00000 ? ?
C43 .6219(3) .4878(4) 1.1243(4) .054(4) Uani ? ? 1.00000 ? ?
C44 .6653(4) .4924(5) 1.1948(5) .073(5) Uani ? ? 1.00000 ? ?
C45 .7021(7) .5562(8) 1.1938(9) .203(13) Uani ? ? 1.00000 ? ?
N46 .7094(5) .6008(5) 1.1295(4) .116(6) Uani ? ? 1.00000 ? ?
N1 .6826(2) .2555(3) .6492(3) .055(3) Uani ? ? 1.00000 ? ?
O11 .6677(2) .3065(3) .6970(3) .067(2) Uani ? ? 1.00000 ? ?
O12 .6456(2) .2180(2) .6122(4) .079(3) Uani ? ? 1.00000 ? ?
O13 .7363(2) .2436(2) .6379(3) .067(3) Uani ? ? 1.00000 ? ?
N2 .8244(3) .5617(4) .9776(5) .080(4) Uani ? ? 1.00000 ? ?
O21 .7768(2) .5346(3) .9659(4) .097(4) Uani ? ? 1.00000 ? ?
O22 .8286(3) .6153(5) 1.0234(6) .147(6) Uani ? ? 1.00000 ? ?
O23 .8694(3) .5395(3) .9461(6) .133(6) Uani ? ? 1.00000 ? ?
N3 .5253(2) .6672(2) .9779(3) .049(3) Uani ? ? 1.00000 ? ?
O31 .5446(3) .6363(3) 1.0405(3) .091(3) Uani ? ? 1.00000 ? ?
O32 .5554(2) .6754(4) .9158(4) .134(5) Uani ? ? 1.00000 ? ?
O33 .4753(2) .6885(3) .9751(4) .081(3) Uani ? ? 1.00000 ? ?
N4 .6089(6) .6262(9) .6500(10) .177(13) Uani ? ? 1.00000 ? ?
O41 .5850(4) .6248(7) .7110(8) .171(8) Uani ? ? 1.00000 ? ?
O42 .6192(5) .6707(6) .5960(7) .221(10) Uani ? ? 1.00000 ? ?
O43 .6337(5) .5592(7) .6311(6) .185(8) Uani ? ? 1.00000 ? ?
O01 .7408(2) .3891(3) 1.0403(4) .096(4) Uani ? ? 1.00000 ? ?
O02 .8524(4) .3863(5) .9190(10) .249(12) Uani ? ? 1.00000 ? ?
O03 .5840(10) .7830(10) .6800(10) .150(13) Uani ? ? .50000 ? ?
O03' .5960(10) .8160(10) .727(2) .18(2) Uani ? ? .50000 ? ?
H11a .556(2) .526(3) .825(3) .040(10) Uiso ? ? 1.00000 ? ?
H11b .524(2) .443(3) .855(3) .040(10) Uiso ? ? 1.00000 ? ?
H12 .585(2) .465(3) .714(4) .05(2) Uiso ? ? 1.00000 ? ?
H13a .496(2) .516(3) .710(3) .040(10) Uiso ? ? 1.00000 ? ?
H13b .471(2) .423(3) .726(4) .05(2) Uiso ? ? 1.00000 ? ?
H14a .530(2) .479(3) .584(3) .04(2) Uiso ? ? 1.00000 ? ?
H14b .466(3) .475(3) .591(5) .08(2) Uiso ? ? 1.00000 ? ?
H15a .497(3) .379(4) .505(5) .08(2) Uiso ? ? 1.00000 ? ?
H15b .468(3) .346(4) .591(6) .11(3) Uiso ? ? 1.00000 ? ?
H16a .584(2) .362(3) .594(3) .020(10) Uiso ? ? 1.00000 ? ?
H16b .551(2) .297(3) .590(4) .04(2) Uiso ? ? 1.00000 ? ?
H21a .659(2) .364(3) .926(4) .050(10) Uiso ? ? 1.00000 ? ?
H21b .665(2) .376(3) .832(4) .05(2) Uiso ? ? 1.00000 ? ?
H22 .565(2) .329(3) .872(4) .03(2) Uiso ? ? 1.00000 ? ?
H23a .623(3) .253(4) .931(5) .09(3) Uiso ? ? 1.00000 ? ?
H23b .644(2) .246(2) .843(3) .030(10) Uiso ? ? 1.00000 ? ?
H24a .531(2) .215(3) .892(4) .06(2) Uiso ? ? 1.00000 ? ?
H24b .583(2) .154(3) .901(4) .06(2) Uiso ? ? 1.00000 ? ?
H25a .533(3) .137(4) .766(5) .09(2) Uiso ? ? 1.00000 ? ?
H25b .585(3) .164(3) .753(4) .05(2) Uiso ? ? 1.00000 ? ?
H26a .490(4) .248(5) .758(6) .14(4) Uiso ? ? 1.00000 ? ?
H26b .529(3) .212(4) .667(6) .11(3) Uiso ? ? 1.00000 ? ?
H31a .665(2) .504(3) .782(4) .05(2) Uiso ? ? 1.00000 ? ?
H31b .700(2) .481(3) .878(3) .040(10) Uiso ? ? 1.00000 ? ?
H32 .629(2) .605(3) .871(3) .040(10) Uiso ? ? 1.00000 ? ?
H33a .699(3) .616(4) .768(6) .09(2) Uiso ? ? 1.00000 ? ?
H33b .742(2) .611(3) .841(4) .04(2) Uiso ? ? 1.00000 ? ?
H34a .660(3) .725(3) .837(4) .07(2) Uiso ? ? 1.00000 ? ?
H34b .719(3) .735(4) .800(5) .08(2) Uiso ? ? 1.00000 ? ?
H35a .719(4) .777(6) .932(8) .15(4) Uiso ? ? 1.00000 ? ?
H35b .756(3) .714(4) .933(5) .09(3) Uiso ? ? 1.00000 ? ?
H36a .639(4) .724(5) .977(6) .14(4) Uiso ? ? 1.00000 ? ?
H36b .682(3) .714(4) 1.045(6) .08(3) Uiso ? ? 1.00000 ? ?
H41a .578(2) .422(3) 1.004(3) .050(10) Uiso ? ? 1.00000 ? ?
H41b .566(2) .521(3) .978(4) .06(2) Uiso ? ? 1.00000 ? ?
H42 .674(3) .453(4) 1.044(5) .08(2) Uiso ? ? 1.00000 ? ?
H43a .608(3) .438(4) 1.133(5) .09(2) Uiso ? ? 1.00000 ? ?
H43b .600(2) .523(3) 1.127(4) .04(2) Uiso ? ? 1.00000 ? ?
H44a .686(3) .466(4) 1.182(6) .07(3) Uiso ? ? 1.00000 ? ?
H44b .646(4) .491(4) 1.258(7) .12(3) Uiso ? ? 1.00000 ? ?
H45a .735(2) .538(2) 1.194(4) .08(3) Uiso ? ? 1.00000 ? ?
H45b .709(3) .576(3) 1.246(3) .09(3) Uiso ? ? 1.00000 ? ?
H46a .741(2) .567(2) 1.119(3) .020(10) Uiso ? ? 1.00000 ? ?
H46b .731(3) .645(3) 1.137(4) .15(4) Uiso ? ? 1.00000 ? ?
H01a .72310 .33780 1.04070 .15000 Uiso ? ? 1.00000 ? ?
H01b .76620 .40440 1.03580 .15000 Uiso ? ? 1.00000 ? ?

loop_
_atom_site_aniso_label
_atom_site_aniso_U_11
_atom_site_aniso_U_22
_atom_site_aniso_U_33
_atom_site_aniso_U_12
_atom_site_aniso_U_13
_atom_site_aniso_U_23
Cu1 .0447(4) .0311(3) .0309(3) -.0003(3) -.0024(3) -.0010(2)
Cu2 .0652(5) .0549(4) .0354(4) -.0228(3) -.0003(3) -.0057(3)
C0 .040(3) .039(3) .043(3) .001(2) .000(2) -.009(2)
C11 .045(3) .034(3) .047(3) .007(2) -.002(3) -.016(2)
N12 .043(3) .032(2) .040(2) .002(2) .000(2) -.001(2)
C13 .059(3) .044(3) .055(3) .018(3) -.017(3) -.008(3)
C14 .065(4) .055(4) .052(4) .013(3) -.014(4) .001(3)
C15 .059(4) .074(4) .035(3) .015(3) -.007(3) -.006(3)
N16 .056(3) .045(3) .038(2) -.003(3) .007(2) -.005(2)
C21 .043(3) .049(3) .052(4) .003(3) -.007(3) -.014(3)
N22 .042(3) .039(2) .034(2) .003(2) .002(2) .001(2)
C23 .057(4) .045(3) .048(4) .010(3) .001(3) .011(3)
C24 .082(5) .043(3) .055(4) .006(3) .001(4) .014(3)
C25 .089(5) .044(4) .058(4) -.019(4) .003(4) -.005(3)
N26 .095(5) .053(3) .060(4) -.029(3) -.018(3) .010(3)
C31 .041(3) .053(3) .046(3) -.002(2) .006(3) -.011(3)
N32 .044(3) .045(2) .037(2) -.004(2) .011(2) -.007(2)
C33 .061(4) .075(4) .053(4) -.014(4) .011(4) .008(4)
C34 .094(6) .062(4) .065(5) -.026(4) .008(4) .003(4)
C35 .088(6) .062(5) .081(5) -.029(4) .010(5) -.004(4)
N36 .078(4) .060(3) .059(4) -.020(3) .004(3) -.020(3)
C41 .040(3) .045(3) .042(3) -.006(2) -.002(2) -.011(3)
N42 .045(2) .045(2) .038(2) .001(2) -.001(2) -.003(2)
C43 .065(4) .053(4) .045(3) -.009(3) .004(3) .004(3)
C44 .086(6) .080(6) .052(4) -.004(5) -.012(4) .011(4)
C45 .230(10) .25(2) .130(10) -.160(10) -.130(10) .120(10)
N46 .179(8) .121(7) .047(4) -.083(7) -.039(5) .010(4)
N1 .051(3) .066(3) .048(3) .004(2) .007(2) .014(3)
O11 .059(2) .089(3) .053(2) .002(2) .004(2) -.017(3)
O12 .059(3) .068(3) .109(4) -.009(2) -.005(3) -.016(3)
O13 .047(2) .081(3) .072(3) .003(2) .010(2) .005(3)
N2 .073(4) .066(4) .100(5) -.019(3) -.022(4) .014(4)
O21 .066(3) .098(4) .127(5) -.026(3) -.029(3) .004(4)
O22 .118(5) .143(6) .179(8) -.042(4) -.008(5) -.063(6)
O23 .070(4) .103(5) .226(9) .001(3) .026(5) .046(5)
N3 .055(3) .050(3) .041(3) .012(2) .000(2) .007(2)
O31 .135(4) .069(3) .070(3) .006(3) -.027(3) .018(3)
O32 .088(4) .223(8) .090(4) .066(4) .036(4) .054(5)
O33 .067(3) .080(3) .096(4) .022(2) .027(3) .028(3)
N4 .130(10) .23(2) .170(10) -.070(10) -.030(10) .060(10)
O41 .101(5) .230(10) .181(9) -.011(6) .021(6) .102(9)
O42 .250(10) .240(10) .172(9) -.107(9) -.020(8) .130(9)
O43 .200(10) .270(10) .085(5) -.120(10) .000(6) .013(8)
O01 .078(3) .062(3) .148(5) .012(2) .003(3) .022(3)
O02 .161(8) .145(7) .44(2) -.021(6) -.030(10) .010(10)
O03 .160(10) .18(2) .110(10) -.060(10) -.040(10) .020(10)
O03' .15(2) .19(2) .21(3) .05(2) .05(2) .13(2)

loop_
_atom_type_symbol
_atom_type_description
_atom_type_oxidation_number
_atom_type_number_in_cell
_atom_type_scat_dispersion_real
_atom_type_scat_dispersion_imag
_atom_type_scat_source
C ? 0 136 .002014 .002014 'Int Tables Vol IV Tables 2.2B and 2.3.1'
H ? 0 400 0 0 'Int Tables Vol IV Tables 2.2B and 2.3.1'
Cu ? 0 16 .263001 1.266 'Int Tables Vol IV Tables 2.2B and 2.3.1'
N ? 0 96 .004028 .002991 'Int Tables Vol IV Tables 2.2B and 2.3.1'
O ? 0 120 .007996 .005981 'Int Tables Vol IV Tables 2.2B and 2.3.1'

loop_
_diffrn_attenuator_code
_diffrn_attenuator_scale
? ?

loop_
_geom_angle_atom_site_label_1
_geom_angle_atom_site_label_2
_geom_angle_atom_site_label_3
_geom_angle_site_symmetry_1
_geom_angle_site_symmetry_2
_geom_angle_site_symmetry_3
_geom_angle
_geom_angle_publ_flag
N12 Cu1 N16 . . . 90.0(2) ?
N12 Cu1 N22 . . . 90.58(17) ?
N12 Cu1 N26 . . . 145.9(2) ?
N12 Cu1 O11 . . . 107.66(19) ?
N16 Cu1 N22 . . . 172.18(19) ?
N16 Cu1 N26 . . . 90.4(2) ?
N16 Cu1 O11 . . . 87.02(18) ?
N22 Cu1 N26 . . . 93.5(2) ?
N22 Cu1 O11 . . . 85.37(17) ?
N26 Cu1 O11 . . . 106.4(2) ?
N32 Cu2 N36 . . . 89.9(2) ?
N32 Cu2 N42 . . . 92.40(17) ?
N32 Cu2 N46 . . . 171.4(3) ?
N32 Cu2 O21 . . . 81.82(19) ?
N36 Cu2 N42 . . . 156.7(2) ?
N36 Cu2 N46 . . . 89.6(3) ?
N36 Cu2 O21 . . . 111.3(2) ?
N42 Cu2 N46 . . . 91.4(3) ?
N42 Cu2 O21 . . . 91.92(18) ?
N46 Cu2 O21 . . . 90.3(3) ?
C11 C0 C21 . . . 112.9(5) ?
C11 C0 C31 . . . 111.9(4) ?
C11 C0 C41 . . . 103.9(4) ?
C21 C0 C31 . . . 104.6(4) ?
C21 C0 C41 . . . 110.2(5) ?
C31 C0 C41 . . . 113.5(4) ?
C0 C11 N12 . . . 116.3(4) ?
C0 C11 H11a . . . 106(3) ?
C0 C11 H11b . . . 111(3) ?
N12 C11 H11a . . . 107(3) ?
N12 C11 H11b . . . 101(3) ?
H11a C11 H11b . . . 116(4) ?
Cu1 N12 C11 . . . 115.3(3) ?
Cu1 N12 C13 . . . 106.8(3) ?
Cu1 N12 H12 . . . 112(4) ?
C11 N12 C13 . . . 107.6(4) ?
C11 N12 H12 . . . 107(4) ?
C13 N12 H12 . . . 107(4) ?
N12 C13 C14 . . . 113.3(6) ?
N12 C13 H13a . . . 108(3) ?
N12 C13 H13b . . . 104(3) ?
C14 C13 H13a . . . 106(3) ?
C14 C13 H13b . . . 106(3) ?
H13a C13 H13b . . . 120(4) ?
C13 C14 C15 . . . 115.0(5) ?
C13 C14 H14a . . . 105(3) ?
C13 C14 H14b . . . 99(5) ?
C15 C14 H14a . . . 113(4) ?
C15 C14 H14b . . . 110(4) ?
H14a C14 H14b . . . 114(5) ?
C14 C15 N16 . . . 110.8(6) ?
C14 C15 H15a . . . 107(4) ?
C14 C15 H15b . . . 117(4) ?
N16 C15 H15a . . . 114(4) ?
N16 C15 H15b . . . 106(4) ?
H15a C15 H15b . . . 102(6) ?
Cu1 N16 C15 . . . 116.8(4) ?
Cu1 N16 H16a . . . 95(4) ?
Cu1 N16 H16b . . . 99(4) ?
C15 N16 H16a . . . 114(4) ?
C15 N16 H16b . . . 105(3) ?
H16a N16 H16b . . . 126(5) ?
C0 C21 N22 . . . 114.8(5) ?
C0 C21 H21a . . . 110(3) ?
C0 C21 H21b . . . 110(4) ?
N22 C21 H21a . . . 109(3) ?
N22 C21 H21b . . . 108(4) ?
H21a C21 H21b . . . 104(5) ?
Cu1 N22 C21 . . . 110.2(4) ?
Cu1 N22 C23 . . . 114.2(4) ?
Cu1 N22 H22 . . . 99(5) ?
C21 N22 C23 . . . 109.8(5) ?
C21 N22 H22 . . . 118(5) ?
C23 N22 H22 . . . 106(5) ?
N22 C23 C24 . . . 113.1(5) ?
N22 C23 H23a . . . 108(5) ?
N22 C23 H23b . . . 100(2) ?
C24 C23 H23a . . . 110(5) ?
C24 C23 H23b . . . 113(3) ?
H23a C23 H23b . . . 112(6) ?
C23 C24 C25 . . . 113.6(6) ?
C23 C24 H24a . . . 104(3) ?
C23 C24 H24b . . . 101(3) ?
C25 C24 H24a . . . 108(3) ?
C25 C24 H24b . . . 116(4) ?
H24a C24 H24b . . . 114(5) ?
C24 C25 N26 . . . 112.0(5) ?
C24 C25 H25a . . . 114(5) ?
C24 C25 H25b . . . 106(5) ?
N26 C25 H25a . . . 109(5) ?
N26 C25 H25b . . . 114(4) ?
H25a C25 H25b . . . 102(6) ?
Cu1 N26 C25 . . . 117.6(5) ?
Cu1 N26 H26a . . . 103(5) ?
Cu1 N26 H26b . . . 110(4) ?
C25 N26 H26a . . . 109(6) ?
C25 N26 H26b . . . 94(4) ?
H26a N26 H26b . . . 125(7) ?
C0 C31 N32 . . . 114.3(4) ?
C0 C31 H31a . . . 105(3) ?
C0 C31 H31b . . . 102(3) ?
N32 C31 H31a . . . 108(3) ?
N32 C31 H31b . . . 108(3) ?
H31a C31 H31b . . . 119(4) ?
Cu2 N32 C31 . . . 112.9(3) ?
Cu2 N32 C33 . . . 112.7(4) ?
Cu2 N32 H32 . . . 105(3) ?
C31 N32 C33 . . . 108.5(5) ?
C31 N32 H32 . . . 116(3) ?
C33 N32 H32 . . . 102(3) ?
N32 C33 C34 . . . 112.7(6) ?
N32 C33 H33a . . . 109(5) ?
N32 C33 H33b . . . 106(4) ?
C34 C33 H33a . . . 108(5) ?
C34 C33 H33b . . . 109(4) ?
H33a C33 H33b . . . 112(6) ?
C33 C34 C35 . . . 114.5(7) ?
C33 C34 H34a . . . 115(3) ?
C33 C34 H34b . . . 115(5) ?
C35 C34 H34a . . . 103(4) ?
C35 C34 H34b . . . 108(5) ?
H34a C34 H34b . . . 98(5) ?
C34 C35 N36 . . . 111.3(7) ?
C34 C35 H35a . . . 110(8) ?
C34 C35 H35b . . . 104(5) ?
N36 C35 H35a . . . 109(7) ?
N36 C35 H35b . . . 112(5) ?
H35a C35 H35b . . . 110(8) ?
Cu2 N36 C35 . . . 117.8(5) ?
Cu2 N36 H36a . . . 113(5) ?
Cu2 N36 H36b . . . 103(5) ?
C35 N36 H36a . . . 101(5) ?
C35 N36 H36b . . . 125(5) ?
H36a N36 H36b . . . 95(7) ?
C0 C41 N42 . . . 115.4(4) ?
C0 C41 H41a . . . 109(3) ?
C0 C41 H41b . . . 111(3) ?
N42 C41 H41a . . . 103(2) ?
N42 C41 H41b . . . 105(3) ?
H41a C41 H41b . . . 113(4) ?
Cu2 N42 C41 . . . 112.0(3) ?
Cu2 N42 C43 . . . 111.8(4) ?
Cu2 N42 H42 . . . 114(4) ?
C41 N42 C43 . . . 108.0(4) ?
C41 N42 H42 . . . 115(4) ?
C43 N42 H42 . . . 95(5) ?
N42 C43 C44 . . . 116.3(6) ?
N42 C43 H43a . . . 107(5) ?
N42 C43 H43b . . . 103(4) ?
C44 C43 H43a . . . 100(4) ?
C44 C43 H43b . . . 109(4) ?
H43a C43 H43b . . . 122(5) ?
C43 C44 C45 . . . 115.4(9) ?
C43 C44 H44a . . . 102(7) ?
C43 C44 H44b . . . 113(5) ?
C45 C44 H44a . . . 100(6) ?
C45 C44 H44b . . . 106(4) ?
H44a C44 H44b . . . 121(8) ?
C44 C45 N46 . . . 126.6(12) ?
C44 C45 H45a . . . 102(3) ?
C44 C45 H45b . . . 115(4) ?
N46 C45 H45a . . . 98(4) ?
N46 C45 H45b . . . 114(4) ?
H45a C45 H45b . . . 90(6) ?
Cu2 N46 C45 . . . 128.3(9) ?
Cu2 N46 H46a . . . 91(3) ?
Cu2 N46 H46b . . . 111(4) ?
C45 N46 H46a . . . 80(3) ?
C45 N46 H46b . . . 121(4) ?
H46a N46 H46b . . . 101(5) ?
O11 N1 O12 . . . 120.8(5) ?
O11 N1 O13 . . . 118.8(5) ?
O12 N1 O13 . . . 120.4(5) ?
Cu1 O11 N1 . . . 122.4(4) ?
O21 N2 O22 . . . 119.5(7) ?
O21 N2 O23 . . . 124.3(8) ?
O22 N2 O23 . . . 116.2(7) ?
Cu2 O21 N2 . . . 125.0(5) ?
O31 N3 O32 . . . 119.8(6) ?
O31 N3 O33 . . . 121.8(6) ?
O32 N3 O33 . . . 118.4(5) ?
O41 N4 O42 . . . 136.1(17) ?
O41 N4 O43 . . . 111.4(15) ?
O42 N4 O43 . . . 112.4(13) ?
H01a O01 H01b . . . 138.7(7) ?

loop_
_geom_bond_atom_site_label_1
_geom_bond_atom_site_label_2
_geom_bond_site_symmetry_1
_geom_bond_site_symmetry_2
_geom_bond_distance
_geom_bond_publ_flag
Cu1 N12 . . 2.068(4) ?
Cu1 N16 . . 1.981(5) ?
Cu1 N22 . . 2.020(5) ?
Cu1 N26 . . 2.015(6) ?
Cu1 O11 . . 2.370(5) ?
Cu2 N32 . . 2.031(5) ?
Cu2 N36 . . 2.015(6) ?
Cu2 N42 . . 2.048(4) ?
Cu2 N46 . . 1.987(7) ?
Cu2 O21 . . 2.506(5) ?
C0 C11 . . 1.531(7) ?
C0 C21 . . 1.538(8) ?
C0 C31 . . 1.541(7) ?
C0 C41 . . 1.539(7) ?
C11 N12 . . 1.463(8) ?
C11 H11a . . 1.01(6) ?
C11 H11b . . 1.06(5) ?
N12 C13 . . 1.505(8) ?
N12 H12 . . .80(5) ?
C13 C14 . . 1.513(9) ?
C13 H13a . . .98(6) ?
C13 H13b . . 1.12(5) ?
C14 C15 . . 1.486(10) ?
C14 H14a . . .84(5) ?
C14 H14b . . .91(7) ?
C15 N16 . . 1.486(8) ?
C15 H15a . . 1.05(8) ?
C15 H15b . . 1.02(7) ?
N16 H16a . . .76(5) ?
N16 H16b . . .83(6) ?
C21 N22 . . 1.473(8) ?
C21 H21a . . .99(6) ?
C21 H21b . . .89(6) ?
N22 C23 . . 1.485(7) ?
N22 H22 . . .69(5) ?
C23 C24 . . 1.511(9) ?
C23 H23a . . .84(8) ?
C23 H23b . . .92(5) ?
C24 C25 . . 1.510(10) ?
C24 H24a . . .98(5) ?
C24 H24b . . .97(6) ?
C25 N26 . . 1.455(9) ?
C25 H25a . . .87(7) ?
C25 H25b . . .81(7) ?
N26 H26a . . .96(9) ?
N26 H26b . . 1.06(9) ?
C31 N32 . . 1.477(7) ?
C31 H31a . . 1.06(6) ?
C31 H31b . . .96(5) ?
N32 C33 . . 1.507(8) ?
N32 H32 . . .96(5) ?
C33 C34 . . 1.507(10) ?
C33 H33a . . .93(9) ?
C33 H33b . . .88(5) ?
C34 C35 . . 1.495(12) ?
C34 H34a . . 1.00(7) ?
C34 H34b . . .94(7) ?
C35 N36 . . 1.439(11) ?
C35 H35a . . .88(11) ?
C35 H35b . . .87(7) ?
N36 H36a . . 1.14(9) ?
N36 H36b . . .81(9) ?
C41 N42 . . 1.487(7) ?
C41 H41a . . 1.13(5) ?
C41 H41b . . 1.14(5) ?
N42 C43 . . 1.480(8) ?
N42 H42 . . .97(7) ?
C43 C44 . . 1.477(11) ?
C43 H43a . . .98(7) ?
C43 H43b . . .82(5) ?
C44 C45 . . 1.445(18) ?
C44 H44a . . .71(7) ?
C44 H44b . . 1.07(11) ?
C45 N46 . . 1.302(16) ?
C45 H45a . . .82(5) ?
C45 H45b . . .90(5) ?
N46 H46a . . .97(4) ?
N46 H46b . . .96(6) ?
N1 O11 . . 1.244(7) ?
N1 O12 . . 1.233(7) ?
N1 O13 . . 1.258(6) ?
N2 O21 . . 1.210(8) ?
N2 O22 . . 1.220(12) ?
N2 O23 . . 1.209(10) ?
N3 O31 . . 1.208(7) ?
N3 O32 . . 1.192(7) ?
N3 O33 . . 1.208(6) ?
N4 O41 . . 1.09(2) ?
N4 O42 . . 1.19(2) ?
N4 O43 . . 1.39(2) ?
O01 H01a . . 1.028(5) ?
O01 H01b . . .649(5) ?
O03 O03' . . .99(3) ?

loop_
_geom_contact_atom_site_label_1
_geom_contact_atom_site_label_2
_geom_contact_distance
_geom_contact_site_symmetry_1
_geom_contact_site_symmetry_2
_geom_contact_publ_flag
Cu1 C0 3.476(5) . . ?
Cu1 C11 3.000(6) . . ?
Cu1 C13 2.888(6) . . ?
Cu1 C14 3.342(7) . . ?
Cu1 C15 2.965(7) . . ?
Cu1 C21 2.881(7) . . ?
Cu1 C23 2.957(7) . . ?
Cu1 C24 3.345(6) . . ?
Cu1 C25 2.982(6) . . ?
Cu1 N1 3.213(5) . . ?
Cu1 O12 3.284(5) . . ?
Cu1 O03 3.87(2) . '4 646' ?
Cu1 O03' 3.83(2) . '4 646' ?
Cu1 H11b 3.01(5) . . ?
Cu1 H12 2.48(6) . . ?
Cu1 H13b 2.78(5) . . ?
Cu1 H15b 3.13(8) . . ?
Cu1 H16a 2.18(5) . . ?
Cu1 H16b 2.27(6) . . ?
Cu1 H21b 2.85(5) . . ?
Cu1 H22 2.23(6) . . ?
Cu1 H23b 2.95(4) . . ?
Cu1 H24a 3.44(6) . . ?
Cu1 H25b 3.15(6) . . ?
Cu1 H26a 2.41(9) . . ?
Cu1 H26b 2.57(8) . . ?
Cu2 C0 3.490(5) . . ?
Cu2 C31 2.939(6) . . ?
Cu2 C33 2.959(8) . . ?
Cu2 C34 3.368(8) . . ?
Cu2 C35 2.972(9) . . ?
Cu2 C41 2.948(5) . . ?
Cu2 C43 2.937(7) . . ?
Cu2 C44 3.423(8) . . ?
Cu2 C45 2.974(14) . . ?
Cu2 N2 3.350(7) . . ?
Cu2 O22 3.405(7) . . ?
Cu2 N3 3.859(5) . . ?
Cu2 O31 3.268(7) . . ?
Cu2 O32 3.573(6) . . ?
Cu2 O01 3.985(6) . . ?
Cu2 H31b 2.89(5) . . ?
Cu2 H32 2.46(5) . . ?
Cu2 H33b 2.97(6) . . ?
Cu2 H35b 3.08(7) . . ?
Cu2 H36a 2.68(9) . . ?
Cu2 H36b 2.34(7) . . ?
Cu2 H41b 2.97(5) . . ?
Cu2 H42 2.60(7) . . ?
Cu2 H43b 2.89(5) . . ?
Cu2 H44a 3.53(9) . . ?
Cu2 H45a 3.27(6) . . ?
Cu2 H46a 2.23(5) . . ?
Cu2 H46b 2.50(6) . . ?
C0 N12 2.544(7) . . ?
C0 N22 2.536(7) . . ?
C0 N32 2.536(7) . . ?
C0 N42 2.558(7) . . ?
C0 H11a 2.06(5) . . ?
C0 H11b 2.15(5) . . ?
C0 H12 2.69(6) . . ?
C0 H21a 2.10(5) . . ?
C0 H21b 2.02(5) . . ?
C0 H22 2.64(5) . . ?
C0 H31a 2.09(6) . . ?
C0 H31b 1.97(5) . . ?
C0 H41a 2.19(5) . . ?
C0 H41b 2.22(6) . . ?
C11 C13 2.395(9) . . ?
C11 C21 2.558(8) . . ?
C11 N22 2.826(7) . . ?
C11 C31 2.546(7) . . ?
C11 C41 2.418(8) . . ?
C11 H12 1.86(6) . . ?
C11 H13a 2.49(5) . . ?
C11 H31a 2.57(5) . . ?
C11 H41b 2.49(6) . . ?
N12 C14 2.521(9) . . ?
N12 N16 2.863(7) . . ?
N12 C21 2.975(8) . . ?
N12 N22 2.905(6) . . ?
N12 H11a 2.01(5) . . ?
N12 H11b 1.97(5) . . ?
N12 H13a 2.03(5) . . ?
N12 H13b 2.08(5) . . ?
N12 H14a 2.59(5) . . ?
C13 C15 2.529(9) . . ?
C13 N16 3.000(8) . . ?
C13 H11a 2.56(5) . . ?
C13 H11b 2.49(5) . . ?
C13 H12 1.90(5) . . ?
C13 H14a 1.92(5) . . ?
C13 H14b 1.89(8) . . ?
C14 N16 2.447(10) . . ?
C14 H12 2.58(5) . . ?
C14 H13a 2.01(5) . . ?
C14 H13b 2.11(6) . . ?
C14 H15a 2.06(8) . . ?
C14 H15b 2.15(7) . . ?
C14 H16a 2.55(5) . . ?
C15 H13b 2.61(6) . . ?
C15 H14a 1.97(5) . . ?
C15 H14b 1.99(6) . . ?
C15 H16a 1.92(5) . . ?
C15 H16b 1.88(5) . . ?
N16 N26 2.835(8) . . ?
N16 O11 3.009(7) . . ?
N16 O12 3.048(7) . . ?
N16 O22 3.010(9) . '2 664' ?
N16 H14a 2.64(6) . . ?
N16 H15a 2.14(7) . . ?
N16 H15b 2.02(7) . . ?
N16 H26b 2.65(8) . . ?
C21 C23 2.420(8) . . ?
C21 C31 2.435(8) . . ?
C21 C41 2.524(8) . . ?
C21 H22 1.90(5) . . ?
C21 H23a 2.51(7) . . ?
C21 H23b 2.49(4) . . ?
C21 H31b 2.36(5) . . ?
C21 H41a 2.58(5) . . ?
N22 C24 2.499(7) . . ?
N22 N26 2.938(8) . . ?
N22 O11 2.987(7) . . ?
N22 O33 3.086(7) . '5 667' ?
N22 H11b 2.68(5) . . ?
N22 H21a 2.03(5) . . ?
N22 H21b 1.94(5) . . ?
N22 H23a 1.92(7) . . ?
N22 H23b 1.88(4) . . ?
N22 H24a 2.53(5) . . ?
C23 C25 2.528(10) . . ?
C23 H21a 2.44(5) . . ?
C23 H21b 2.69(5) . . ?
C23 H22 1.80(5) . . ?
C23 H24a 1.99(5) . . ?
C23 H24b 1.95(5) . . ?
C23 H25b 2.61(6) . . ?
C24 N26 2.458(9) . . ?
C24 H22 2.50(6) . . ?
C24 H23a 1.96(7) . . ?
C24 H23b 2.05(4) . . ?
C24 H25a 2.03(8) . . ?
C24 H25b 1.89(6) . . ?
C24 H26a 2.63(9) . . ?
C25 H23b 2.65(4) . . ?
C25 H24a 2.04(6) . . ?
C25 H24b 2.12(6) . . ?
C25 H26a 1.99(9) . . ?
C25 H26b 1.87(9) . . ?
N26 O03 3.01(2) . '4 646' ?
N26 H16b 2.49(6) . . ?
N26 H24a 2.56(6) . . ?
N26 H25a 1.92(7) . . ?
N26 H25b 1.93(6) . . ?
C31 C33 2.422(9) . . ?
C31 C41 2.576(7) . . ?
C31 N42 2.917(8) . . ?
C31 H11a 2.61(5) . . ?
C31 H21b 2.38(6) . . ?
C31 H32 2.08(5) . . ?
C31 H33a 2.53(8) . . ?
C31 H33b 2.60(5) . . ?
N32 C34 2.509(9) . . ?
N32 N36 2.859(7) . . ?
N32 C41 2.916(7) . . ?
N32 N42 2.944(6) . . ?
N32 O21 2.993(7) . . ?
N32 H31a 2.07(6) . . ?
N32 H31b 2.00(5) . . ?
N32 H33a 2.01(9) . . ?
N32 H33b 1.94(5) . . ?
C33 C35 2.524(12) . . ?
C33 H31a 2.51(6) . . ?
C33 H32 1.94(5) . . ?
C33 H34a 2.14(6) . . ?
C33 H34b 2.09(7) . . ?
C33 H35b 2.59(7) . . ?
C34 N36 2.423(10) . . ?
C34 H32 2.51(5) . . ?
C34 H33a 2.00(8) . . ?
C34 H33b 1.97(5) . . ?
C34 H35a 1.97(12) . . ?
C34 H35b 1.90(7) . . ?
C34 H36a 2.55(9) . . ?
C35 H33b 2.62(6) . . ?
C35 H34a 1.98(7) . . ?
C35 H34b 2.00(8) . . ?
C35 H36a 2.00(9) . . ?
C35 H36b 2.01(9) . . ?
N36 N46 2.821(10) . . ?
N36 O13 3.055(8) . '2 665' ?
N36 H34a 2.56(6) . . ?
N36 H35a 1.92(11) . . ?
N36 H35b 1.94(7) . . ?
N36 H46b 2.64(6) . . ?
C41 C43 2.400(8) . . ?
C41 H11a 2.69(5) . . ?
C41 H11b 2.55(5) . . ?
C41 H21a 2.57(5) . . ?
C41 H42 2.09(7) . . ?
C41 H43a 2.55(8) . . ?
C41 H43b 2.53(6) . . ?
N42 C44 2.512(9) . . ?
N42 N46 2.888(10) . . ?
N42 O01 2.883(7) . . ?
N42 H41a 2.06(5) . . ?
N42 H41b 2.09(5) . . ?
N42 H43a 2.00(8) . . ?
N42 H43b 1.85(6) . . ?
N42 H44a 2.50(9) . . ?
C43 C45 2.470(17) . . ?
C43 N46 2.887(13) . . ?
C43 H41a 2.44(5) . . ?
C43 H41b 2.67(6) . . ?
C43 H42 1.84(7) . . ?
C43 H44a 1.76(8) . . ?
C43 H44b 2.14(11) . . ?
C44 N46 2.455(13) . . ?
C44 H42 2.45(8) . . ?
C44 H43a 1.91(7) . . ?
C44 H43b 1.91(5) . . ?
C44 H45a 1.80(4) . . ?
C44 H45b 2.00(6) . . ?
C44 H46a 2.50(4) . . ?
C45 H43b 2.62(5) . . ?
C45 H44a 1.71(8) . . ?
C45 H44b 2.02(9) . . ?
C45 H46a 1.47(5) . . ?
C45 H46b 1.97(6) . . ?
N46 H36b 2.54(8) . . ?
N46 H44a 2.67(8) . . ?
N46 H45a 1.64(5) . . ?
N46 H45b 1.86(5) . . ?
N1 O22 3.087(11) . '2 664' ?
N1 H01a 2.576(5) . '8 554' ?
O11 O12 2.154(7) . . ?
O11 O13 2.153(7) . . ?
O11 O22 3.052(10) . '2 664' ?
O11 H16a 2.69(5) . . ?
O11 H21b 2.45(6) . . ?
O11 H23b 2.58(5) . . ?
O11 H46b 2.65(7) . '2 664' ?
O12 O13 2.162(7) . . ?
O12 O33 3.123(7) . '4 646' ?
O12 O01 3.140(7) . '8 554' ?
O12 H16b 2.63(5) . . ?
O12 H25b 2.77(6) . . ?
O12 H26b 2.80(7) . . ?
O12 H01a 2.327(5) . '8 554' ?
O13 O01 2.876(7) . '8 554' ?
O13 H34b 2.72(8) . '7 645' ?
O13 H36b 2.48(8) . '2 664' ?
O13 H46b 2.18(6) . '2 664' ?
O13 H01a 2.146(4) . '8 554' ?
O21 O22 2.098(10) . . ?
O21 O23 2.139(8) . . ?
O21 O01 3.031(8) . . ?
O21 H31b 2.43(5) . . ?
O21 H33b 2.52(6) . . ?
O21 H46a 2.58(5) . . ?
O21 H01b 2.643(6) . . ?
O22 O23 2.062(11) . . ?
O22 H16a 2.31(5) . '2 665' ?
O22 H46a 2.64(5) . . ?
O23 O02 2.880(11) . . ?
O23 H14b 2.57(7) . '6 556' ?
O23 H24b 2.47(5) . '7 655' ?
N3 H26b 2.69(9) . '4 656' ?
O31 O32 2.076(8) . . ?
O31 O33 2.111(8) . . ?
O31 O03 2.773(18) . '8 565' ?
O31 H11b 2.69(5) . '5 667' ?
O31 H41b 2.38(6) . . ?
O31 H43b 2.78(6) . . ?
O32 O33 2.061(7) . . ?
O32 H26b 2.41(8) . '4 656' ?
O32 H32 2.23(5) . . ?
O32 H36a 2.31(9) . . ?
O33 H16b 2.32(6) . '4 656' ?
O33 H22 2.56(6) . '5 667' ?
O33 H24a 2.72(6) . '5 667' ?
O33 H26b 2.25(9) . '4 656' ?
O33 H41a 2.39(5) . '5 667' ?
N4 O03 2.98(2) . . ?
O41 O42 2.121(16) . . ?
O41 O43 2.057(16) . . ?
O41 O03 2.95(2) . . ?
O41 H11a 2.62(5) . . ?
O41 H25a 2.73(7) . '4 656' ?
O41 H32 2.70(5) . . ?
O41 H33a 2.75(7) . . ?
O42 O43 2.150(17) . . ?
O42 O02 3.007(18) . '2 664' ?
O42 O03 2.57(2) . . ?
O42 H36a 2.71(9) . '8 564' ?
O42 H36b 2.68(7) . '8 564' ?
O43 H12 2.43(6) . . ?
O43 H31a 2.65(6) . . ?
O43 H33a 2.80(8) . . ?
O01 O02 3.167(13) . . ?
O01 H21a 2.62(5) . . ?
O01 H42 1.93(7) . . ?
O02 H15b 2.75(7) . '6 556' ?
O02 H35a 2.60(10) . '7 645' ?
O02 H01b 2.695(12) . . ?
O03 H26a 2.05(9) . '4 656' ?
O03' H13b 2.60(6) . '4 656' ?
O03' H26a 2.34(9) . '4 656' ?
H11a H11b 1.76(8) . . ?
H11a H12 2.16(8) . . ?
H11a H13a 2.26(7) . . ?
H11a H32 2.33(7) . . ?
H11a H41b 2.38(8) . . ?
H11b H13b 2.37(7) . . ?
H11b H22 2.31(8) . . ?
H12 H13a 2.24(7) . . ?
H12 H14a 2.39(7) . . ?
H12 H31a 2.23(7) . . ?
H13a H13b 1.82(8) . . ?
H13a H14a 2.21(7) . . ?
H13a H14b 2.11(9) . . ?
H13a H25a 2.35(9) . '4 656' ?
H13b H14b 2.30(10) . . ?
H14a H14b 1.47(8) . . ?
H14a H15a 2.34(9) . . ?
H14b H15a 2.32(10) . . ?
H14b H15b 2.38(9) . . ?
H15a H15b 1.61(11) . . ?
H15a H16b 2.35(9) . . ?
H15b H16b 2.10(8) . . ?
H16a H16b 1.42(7) . . ?
H16b H26b 2.03(10) . . ?
H21a H21b 1.48(9) . . ?
H21a H22 2.39(7) . . ?
H21a H23a 2.21(9) . . ?
H21a H01a 2.35(6) . . ?
H21b H31b 2.21(8) . . ?
H22 H23a 2.13(9) . . ?
H22 H24a 2.26(8) . . ?
H23a H23b 1.45(9) . . ?
H23a H24a 2.30(8) . . ?
H23a H24b 2.09(9) . . ?
H23b H24b 2.37(7) . . ?
H24a H24b 1.64(7) . . ?
H24a H26a 2.36(11) . . ?
H24b H25b 2.30(9) . . ?
H25a H25b 1.30(10) . . ?
H25a H26a 2.27(12) . . ?
H25a H26b 2.07(11) . . ?
H25b H26b 2.05(10) . . ?
H26a H26b 1.79(13) . . ?
H31a H31b 1.74(7) . . ?
H31a H33a 2.22(9) . . ?
H32 H33a 2.27(9) . . ?
H32 H34a 2.38(8) . . ?
H33a H33b 1.50(10) . . ?
H33a H34b 2.29(10) . . ?
H33b H35b 2.39(9) . . ?
H34a H34b 1.48(10) . . ?
H34a H35a 2.21(13) . . ?
H34a H36a 2.22(11) . . ?
H34b H35a 2.19(14) . . ?
H34b H35b 2.26(11) . . ?
H35a H35b 1.44(13) . . ?
H35a H36a 2.19(14) . . ?
H35a H36b 2.26(14) . . ?
H36a H36b 1.45(12) . . ?
H36b H46b 2.21(10) . . ?
H41a H41b 1.89(8) . . ?
H41a H42 2.35(8) . . ?
H41a H43a 2.13(9) . . ?
H42 H43a 2.06(10) . . ?
H42 H44a 2.17(12) . . ?
H42 H01b 2.29(7) . . ?
H43a H43b 1.58(9) . . ?
H43a H44a 2.00(10) . . ?
H43a H44b 2.34(13) . . ?
H43b H44a 2.38(9) . . ?
H43b H44b 2.36(12) . . ?
H44a H44b 1.56(13) . . ?
H44a H45a 1.75(8) . . ?
H44a H45b 2.32(9) . . ?
H44b H45b 2.13(10) . . ?
H45a H45b 1.22(8) . . ?
H45a H46a 1.29(7) . . ?
H45a H46b 2.16(7) . . ?
H45b H46a 2.11(7) . . ?
H45b H46b 2.17(8) . . ?
H46a H46b 1.48(7) . . ?
H01a H01b 1.5749(4) . . ?

loop_
_geom_hbond_atom_site_label_D
_geom_hbond_atom_site_label_H
_geom_hbond_atom_site_label_A
_geom_hbond_site_symmetry_D
_geom_hbond_site_symmetry_H
_geom_hbond_site_symmetry_A
_geom_hbond_distance_DH
_geom_hbond_distance_HA
_geom_hbond_distance_DA
_geom_hbond_angle_DHA
_geom_hbond_publ_flag
? ? ? ? ? ? ? ? ? ? ?

loop_
_geom_torsion_atom_site_label_1
_geom_torsion_atom_site_label_2
_geom_torsion_atom_site_label_3
_geom_torsion_atom_site_label_4
_geom_torsion_site_symmetry_1
_geom_torsion_site_symmetry_2
_geom_torsion_site_symmetry_3
_geom_torsion_site_symmetry_4
_geom_torsion
_geom_torsion_publ_flag
? ? ? ? ? ? ? ? ? ?
